data_4327911
loop_
_publ_author_name
'Almudena Gallego'
'Oscar Castillo'
'Carlos J. G\'omez-Garc\'ia'
'F\'elix Zamora'
'Salom\'e Delgado'

_publ_contact_author
;
 Salom\'e Delgado. Departamento de Qu\'imica Inorg\'anica.
 Universidad Aut\'onoma de Madrid, E-28049 Madrid, Spain
;
_publ_contact_author_email salome.delgado@uam.es
_publ_contact_author_fax '+34-914 974 833'
_publ_contact_author_phone '+34-946 974 846'
_publ_section_title
;
 Electrical Conductivity and Luminescence in Coordination Polymers Based
 on Copper(I)-Halides and Sulfur-Pyrimidine Ligands
;
_journal_name_full 'Inorganic Chemistry'
_journal_page_first 718
_journal_page_last 727
_journal_paper_doi 10.1021/ic202255w
_journal_volume 51
_journal_year 2012
_chemical_formula_moiety 'C8 H6 Br2 Cu N4 O S'
_chemical_formula_structural 'C8 H6 Br2 Cu N4 O S'
_chemical_formula_sum 'C8 H6 Br2 Cu N4 O S'
_chemical_formula_weight 429.59
_chemical_name_systematic
; 
di(mu-bromido)di(bromido)
bis[2-(pyrimidin-2-ylamino)-1,3-thiazole-4-carbaldehyde-k2N,N']
dicopper(II)
;
_space_group_IT_number 14
_symmetry_cell_setting monoclinic
_symmetry_space_group_name_Hall '-P 2ybc'
_symmetry_space_group_name_H-M 'P 1 21/c 1'
_atom_sites_solution_hydrogens geom
_atom_sites_solution_primary direct
_atom_sites_solution_secondary difmap
_cell_angle_alpha 90.00
_cell_angle_beta 114.520(2)
_cell_angle_gamma 90.00
_cell_formula_units_Z 4
_cell_length_a 10.0317(3)
_cell_length_b 9.8261(3)
_cell_length_c 12.7639(4)
_cell_measurement_reflns_used 8950
_cell_measurement_temperature 100(2)
_cell_measurement_theta_max 71.17
_cell_measurement_theta_min 4.85
_cell_volume 1144.70(6)
_computing_cell_refinement 'Bruker SMART'
_computing_data_collection 'Bruker SMART'
_computing_data_reduction 'Bruker SAINT'
_computing_molecular_graphics 'Bruker SHELXTL'
_computing_publication_material 'Bruker SHELXTL'
_computing_structure_refinement 'SHELXL-97 (Sheldrick, 1997)'
_computing_structure_solution 'SHELXS-97 (Sheldrick, 1990)'
_diffrn_ambient_temperature 100(2)
_diffrn_measured_fraction_theta_full 0.973
_diffrn_measured_fraction_theta_max 0.973
_diffrn_measurement_device_type 'CCD area detector'
_diffrn_measurement_method 'phi and omega scans'
_diffrn_radiation_monochromator graphite
_diffrn_radiation_source 'fine-focus sealed tube'
_diffrn_radiation_type CuK\a
_diffrn_radiation_wavelength 1.54178
_diffrn_reflns_av_R_equivalents 0.0356
_diffrn_reflns_av_sigmaI/netI 0.0287
_diffrn_reflns_limit_h_max 12
_diffrn_reflns_limit_h_min -11
_diffrn_reflns_limit_k_max 11
_diffrn_reflns_limit_k_min -11
_diffrn_reflns_limit_l_max 13
_diffrn_reflns_limit_l_min -15
_diffrn_reflns_number 8950
_diffrn_reflns_theta_full 71.16
_diffrn_reflns_theta_max 71.17
_diffrn_reflns_theta_min 4.85
_exptl_absorpt_coefficient_mu 12.495
_exptl_absorpt_correction_T_max 0.869
_exptl_absorpt_correction_T_min 0.656
_exptl_absorpt_correction_type multi-scan
_exptl_absorpt_process_details
;
Bruker (2008). SADABS, APEX2 and SAINT. 
Bruker AXS Inc., Madison, Wisconsin, USA.
;
_exptl_crystal_colour brown
_exptl_crystal_density_diffrn 2.493
_exptl_crystal_description prismatic
_exptl_crystal_F_000 820
_exptl_crystal_size_max 0.12
_exptl_crystal_size_mid 0.10
_exptl_crystal_size_min 0.06
_refine_diff_density_max 1.598
_refine_diff_density_min -1.391
_refine_diff_density_rms 0.243
_refine_ls_extinction_method none
_refine_ls_goodness_of_fit_ref 1.094
_refine_ls_hydrogen_treatment constr
_refine_ls_matrix_type full
_refine_ls_number_parameters 154
_refine_ls_number_reflns 2161
_refine_ls_number_restraints 0
_refine_ls_restrained_S_all 1.094
_refine_ls_R_factor_all 0.0527
_refine_ls_R_factor_gt 0.0463
_refine_ls_shift/su_max 0.000
_refine_ls_shift/su_mean 0.000
_refine_ls_structure_factor_coef Fsqd
_refine_ls_weighting_details 'calc w=1/[\s^2^(Fo^2^)+(0.0782P)^2^+10.9742P] where P=(Fo^2^+2Fc^2^)/3'
_refine_ls_weighting_scheme calc
_refine_ls_wR_factor_gt 0.1347
_refine_ls_wR_factor_ref 0.1421
_reflns_number_gt 1914
_reflns_number_total 2161
_reflns_threshold_expression >2sigma(I)
_cod_data_source_file ic202255w_si_001_1.cif
_cod_data_source_block compound2
_cod_database_code 4327911

loop_
_symmetry_equiv_pos_as_xyz
'x, y, z'
'-x, y+1/2, -z+1/2'
'-x, -y, -z'
'x, -y-1/2, z-1/2'

loop_
_atom_site_label
_atom_site_type_symbol
_atom_site_fract_x
_atom_site_fract_y
_atom_site_fract_z
_atom_site_U_iso_or_equiv
_atom_site_adp_type
_atom_site_occupancy
_atom_site_symmetry_multiplicity
_atom_site_calc_flag
_atom_site_refinement_flags
Cu1 Cu 0.49625(9) 0.17951(9) -0.00514(7) 0.0106(3) Uani 1 1 d .
Br1 Br 0.63528(9) -0.01502(8) 0.14855(7) 0.0262(3) Uani 1 1 d .
Br2 Br 0.65438(8) 0.21902(7) -0.10515(6) 0.0202(2) Uani 1 1 d .
C1 C 0.2023(7) 0.1386(7) 0.0006(5) 0.0157(13) Uani 1 1 d .
H1 H 0.2182 0.0459 -0.0122 0.019 Uiso 1 1 calc R
C2 C 0.0664(7) 0.1774(7) -0.0086(6) 0.0176(13) Uani 1 1 d .
H2 H -0.0110 0.1137 -0.0257 0.021 Uiso 1 1 calc R
C3 C 0.0477(7) 0.3144(7) 0.0082(6) 0.0166(13) Uani 1 1 d .
H3 H -0.0472 0.3456 -0.0038 0.020 Uiso 1 1 calc R
C4 C 0.2869(7) 0.3556(6) 0.0517(5) 0.0129(12) Uani 1 1 d .
C5 C 0.5404(7) 0.4352(6) 0.1256(5) 0.0119(12) Uani 1 1 d .
C6 C 0.7528(7) 0.3389(6) 0.1529(5) 0.0133(12) Uani 1 1 d .
H6 H 0.8160 0.2681 0.1507 0.016 Uiso 1 1 calc R
C7 C 0.8038(7) 0.4600(7) 0.2025(6) 0.0167(13) Uani 1 1 d .
C8 C 0.9527(7) 0.5107(7) 0.2481(6) 0.0174(14) Uani 1 1 d .
H8 H 1.0282 0.4511 0.2497 0.021 Uiso 1 1 calc R
O1 O 0.9857(5) 0.6255(5) 0.2843(4) 0.0261(11) Uani 1 1 d .
S1 S 0.66026(16) 0.56400(15) 0.19805(13) 0.0133(3) Uani 1 1 d .
N1 N 0.6021(6) 0.3246(5) 0.1055(4) 0.0123(10) Uani 1 1 d .
N2 N 0.3153(6) 0.2286(5) 0.0276(4) 0.0127(10) Uani 1 1 d .
N3 N 0.1557(6) 0.4030(5) 0.0401(5) 0.0141(11) Uani 1 1 d .
N4 N 0.3950(6) 0.4528(5) 0.0904(5) 0.0131(10) Uani 1 1 d .
H4 H 0.3666 0.5297 0.0922 0.016 Uiso 1 1 d .

loop_
_atom_site_aniso_label
_atom_site_aniso_U_11
_atom_site_aniso_U_22
_atom_site_aniso_U_33
_atom_site_aniso_U_23
_atom_site_aniso_U_13
_atom_site_aniso_U_12
Cu1 0.0089(5) 0.0097(4) 0.0135(5) -0.0022(3) 0.0049(4) 0.0000(3)
Br1 0.0267(5) 0.0228(4) 0.0293(4) -0.0019(3) 0.0117(4) -0.0011(3)
Br2 0.0209(4) 0.0176(4) 0.0250(4) -0.0025(3) 0.0124(3) -0.0011(3)
C1 0.016(3) 0.013(3) 0.018(3) 0.001(2) 0.007(3) 0.000(2)
C2 0.013(3) 0.020(3) 0.022(3) 0.000(3) 0.009(3) -0.004(2)
C3 0.010(3) 0.017(3) 0.025(3) 0.000(3) 0.009(3) 0.001(2)
C4 0.015(3) 0.012(3) 0.012(3) -0.001(2) 0.005(2) -0.001(2)
C5 0.014(3) 0.009(3) 0.012(3) 0.000(2) 0.005(2) 0.000(2)
C6 0.011(3) 0.014(3) 0.015(3) 0.003(2) 0.005(2) 0.002(2)
C7 0.013(3) 0.019(3) 0.018(3) 0.002(3) 0.006(3) 0.003(3)
C8 0.012(3) 0.025(4) 0.014(3) 0.000(3) 0.005(3) 0.000(3)
O1 0.017(3) 0.029(3) 0.031(3) -0.010(2) 0.009(2) -0.009(2)
S1 0.0111(7) 0.0119(7) 0.0155(7) -0.0021(5) 0.0041(6) -0.0014(5)
N1 0.009(3) 0.013(2) 0.013(2) 0.001(2) 0.003(2) 0.0001(19)
N2 0.011(3) 0.012(3) 0.016(2) 0.0028(19) 0.007(2) 0.0034(19)
N3 0.009(3) 0.014(3) 0.021(3) 0.001(2) 0.008(2) 0.003(2)
N4 0.009(3) 0.013(2) 0.020(3) 0.000(2) 0.008(2) 0.002(2)

loop_
_atom_type_symbol
_atom_type_description
_atom_type_scat_dispersion_real
_atom_type_scat_dispersion_imag
_atom_type_scat_source
C C 0.0181 0.0091 'International Tables Vol C Tables 4.2.6.8 and 6.1.1.4'
H H 0.0000 0.0000 'International Tables Vol C Tables 4.2.6.8 and 6.1.1.4'
N N 0.0311 0.0180 'International Tables Vol C Tables 4.2.6.8 and 6.1.1.4'
S S 0.3331 0.5567 'International Tables Vol C Tables 4.2.6.8 and 6.1.1.4'
Cu Cu -1.9646 0.5888 'International Tables Vol C Tables 4.2.6.8 and 6.1.1.4'
Br Br -0.6763 1.2805 'International Tables Vol C Tables 4.2.6.8 and 6.1.1.4'
O O 0.0492 0.0322 'International Tables Vol C Tables 4.2.6.8 and 6.1.1.4'

loop_
_geom_angle_atom_site_label_1
_geom_angle_atom_site_label_2
_geom_angle_atom_site_label_3
_geom_angle
_geom_angle_site_symmetry_1
_geom_angle_site_symmetry_3
N1 Cu1 N2 86.8(2) . .
N1 Cu1 Br1 176.26(15) . 3_655
N2 Cu1 Br1 93.44(15) . 3_655
N1 Cu1 Br2 89.19(16) . .
N2 Cu1 Br2 151.28(15) . .
Br1 Cu1 Br2 88.80(4) 3_655 .
N1 Cu1 Br1 91.68(15) . .
N2 Cu1 Br1 104.52(14) . .
Br1 Cu1 Br1 91.86(4) 3_655 .
Br2 Cu1 Br1 104.02(4) . .
N1 Cu1 Cu1 134.20(15) . 3_655
N2 Cu1 Cu1 103.35(15) . 3_655
Br1 Cu1 Cu1 49.33(3) 3_655 3_655
Br2 Cu1 Cu1 99.77(4) . 3_655
Br1 Cu1 Cu1 42.53(3) . 3_655
Cu1 Br1 Cu1 88.14(4) 3_655 .
N2 C1 C2 122.2(6) . .
N2 C1 H1 118.9 . .
C2 C1 H1 118.9 . .
C1 C2 C3 116.7(6) . .
C1 C2 H2 121.6 . .
C3 C2 H2 121.6 . .
N3 C3 C2 122.9(6) . .
N3 C3 H3 118.6 . .
C2 C3 H3 118.6 . .
N2 C4 N3 125.9(6) . .
N2 C4 N4 121.2(6) . .
N3 C4 N4 112.9(5) . .
N1 C5 N4 124.7(6) . .
N1 C5 S1 115.2(5) . .
N4 C5 S1 120.1(5) . .
C7 C6 N1 115.4(6) . .
C7 C6 H6 122.3 . .
N1 C6 H6 122.3 . .
C6 C7 C8 128.3(6) . .
C6 C7 S1 110.8(5) . .
C8 C7 S1 120.7(5) . .
O1 C8 C7 123.1(6) . .
O1 C8 H8 118.5 . .
C7 C8 H8 118.5 . .
C5 S1 C7 88.3(3) . .
C5 N1 C6 110.2(5) . .
C5 N1 Cu1 124.9(4) . .
C6 N1 Cu1 123.4(4) . .
C4 N2 C1 115.3(5) . .
C4 N2 Cu1 123.1(4) . .
C1 N2 Cu1 120.1(4) . .
C3 N3 C4 116.5(5) . .
C5 N4 C4 127.9(5) . .
C5 N4 H4 117.1 . .
C4 N4 H4 115.1 . .

loop_
_geom_bond_atom_site_label_1
_geom_bond_atom_site_label_2
_geom_bond_distance
_geom_bond_site_symmetry_2
Cu1 N1 1.978(5) .
Cu1 N2 2.081(5) .
Cu1 Br1 2.3874(11) 3_655
Cu1 Br2 2.4448(11) .
Cu1 Br1 2.6788(12) .
Cu1 Cu1 3.5299(17) 3_655
Br1 Cu1 2.3874(11) 3_655
C1 N2 1.364(8) .
C1 C2 1.372(9) .
C1 H1 0.9500 .
C2 C3 1.388(10) .
C2 H2 0.9500 .
C3 N3 1.315(9) .
C3 H3 0.9500 .
C4 N2 1.344(8) .
C4 N3 1.346(8) .
C4 N4 1.374(8) .
C5 N1 1.327(8) .
C5 N4 1.347(8) .
C5 S1 1.727(6) .
C6 C7 1.345(9) .
C6 N1 1.383(8) .
C6 H6 0.9500 .
C7 C8 1.448(9) .
C7 S1 1.747(7) .
C8 O1 1.212(9) .
C8 H8 0.9500 .
N4 H4 0.8111 .

loop_
_geom_hbond_atom_site_label_D
_geom_hbond_atom_site_label_H
_geom_hbond_atom_site_label_A
_geom_hbond_distance_DH
_geom_hbond_distance_HA
_geom_hbond_distance_DA
_geom_hbond_angle_DHA
_geom_hbond_site_symmetry_A
N4 H4 Br2 0.81 2.49 3.280(5) 165.0 3_665

loop_
_geom_torsion_atom_site_label_1
_geom_torsion_atom_site_label_2
_geom_torsion_atom_site_label_3
_geom_torsion_atom_site_label_4
_geom_torsion
_geom_torsion_site_symmetry_1
_geom_torsion_site_symmetry_4
N1 Cu1 Br1 Cu1 -178.82(16) . 3_655
N2 Cu1 Br1 Cu1 94.04(16) . 3_655
Br1 Cu1 Br1 Cu1 0.0 3_655 3_655
Br2 Cu1 Br1 Cu1 -89.23(4) . 3_655
N2 C1 C2 C3 1.5(10) . .
C1 C2 C3 N3 -5.1(10) . .
N1 C6 C7 C8 -172.9(6) . .
N1 C6 C7 S1 2.9(7) . .
C6 C7 C8 O1 174.9(7) . .
S1 C7 C8 O1 -0.5(10) . .
N1 C5 S1 C7 -0.6(5) . .
N4 C5 S1 C7 -178.4(5) . .
C6 C7 S1 C5 -1.3(5) . .
C8 C7 S1 C5 174.8(6) . .
N4 C5 N1 C6 180.0(6) . .
S1 C5 N1 C6 2.2(7) . .
N4 C5 N1 Cu1 13.1(9) . .
S1 C5 N1 Cu1 -164.7(3) . .
C7 C6 N1 C5 -3.3(8) . .
C7 C6 N1 Cu1 163.9(5) . .
N2 Cu1 N1 C5 -29.5(5) . .
Br2 Cu1 N1 C5 122.0(5) . .
Br1 Cu1 N1 C5 -134.0(5) . .
Cu1 Cu1 N1 C5 -135.1(4) 3_655 .
N2 Cu1 N1 C6 165.3(5) . .
Br2 Cu1 N1 C6 -43.2(5) . .
Br1 Cu1 N1 C6 60.8(5) . .
Cu1 Cu1 N1 C6 59.7(5) 3_655 .
N3 C4 N2 C1 -7.2(9) . .
N4 C4 N2 C1 173.9(6) . .
N3 C4 N2 Cu1 158.9(5) . .
N4 C4 N2 Cu1 -20.0(8) . .
C2 C1 N2 C4 4.2(9) . .
C2 C1 N2 Cu1 -162.4(5) . .
N1 Cu1 N2 C4 33.1(5) . .
Br1 Cu1 N2 C4 -143.2(5) 3_655 .
Br2 Cu1 N2 C4 -49.4(7) . .
Br1 Cu1 N2 C4 124.0(5) . .
Cu1 Cu1 N2 C4 167.8(4) 3_655 .
N1 Cu1 N2 C1 -161.5(5) . .
Br1 Cu1 N2 C1 22.2(5) 3_655 .
Br2 Cu1 N2 C1 116.0(4) . .
Br1 Cu1 N2 C1 -70.6(5) . .
Cu1 Cu1 N2 C1 -26.7(5) 3_655 .
C2 C3 N3 C4 2.6(10) . .
N2 C4 N3 C3 4.0(9) . .
N4 C4 N3 C3 -177.1(6) . .
N1 C5 N4 C4 15.5(10) . .
S1 C5 N4 C4 -166.8(5) . .
N2 C4 N4 C5 -10.7(10) . .
N3 C4 N4 C5 170.4(6) . .
